data_2204320
loop_
_publ_author_name
'Huo, Li-Hua'
'Lu, Zhen-Zhong'
'Gao, Shan'
'Zhao, Hui'

_publ_section_title
;(Acetato-\k<i>O</i>)[butane-2,3-dione monooxime
 benzoylhydrazonato-\k^3^<i>O</i>,<i>N</i>^2^,<i>O</i>']bis(pyridine-\k<i>N</i>)nickel(II)
;
_journal_issue 10
_journal_name_full 'Acta Crystallographica Section E'
_journal_page_first m1450
_journal_page_last m1452
_journal_paper_doi 10.1107/S1600536804022767
_journal_volume 60
_journal_year 2004
_chemical_formula_iupac '[Ni (C11 H12 N3 O2) (C2 H3 O2) (C5 H5 N)2]'
_chemical_formula_moiety 'C23 H25 N5 Ni O4'
_chemical_formula_sum 'C23 H25 N5 Ni O4'
_chemical_formula_weight 494.17
_chemical_name_systematic
;
(Acetato-\kO)[butane-2,3-dione monooxime
benzoylhydrazonato-\k^3^O,N^2^,O']bis(pyridine-\kN)nickel(II)
;
_space_group_IT_number 9
_symmetry_cell_setting monoclinic
_symmetry_space_group_name_Hall 'C -2yc'
_symmetry_space_group_name_H-M 'C 1 c 1'
_atom_sites_solution_hydrogens geom
_atom_sites_solution_primary direct
_atom_sites_solution_secondary difmap
_audit_creation_method SHELXL-97
_cell_angle_alpha 90.00
_cell_angle_beta 99.073(4)
_cell_angle_gamma 90.00
_cell_formula_units_Z 4
_cell_length_a 12.3780(10)
_cell_length_b 14.7700(10)
_cell_length_c 13.3291(7)
_cell_measurement_reflns_used 10153
_cell_measurement_temperature 293(2)
_cell_measurement_theta_max 27.5
_cell_measurement_theta_min 3.1
_cell_volume 2406.4(3)
_computing_cell_refinement RAPID-AUTO
_computing_data_collection 'RAPID-AUTO (Rigaku Corporation, 1998)'
_computing_data_reduction 'CrystalStructure (Rigaku/MSC, 2002)'
_computing_molecular_graphics 'ORTEPII (Johnson, 1976)'
_computing_publication_material SHELXL97
_computing_structure_refinement 'SHELXL97 (Sheldrick, 1997)'
_computing_structure_solution 'SHELXS97 (Sheldrick, 1997)'
_diffrn_ambient_temperature 293(2)
_diffrn_detector_area_resol_mean 10
_diffrn_measured_fraction_theta_full 1.00
_diffrn_measured_fraction_theta_max 1.00
_diffrn_measurement_device_type 'Rigaku R-AXIS RAPID'
_diffrn_measurement_method '\w scan'
_diffrn_radiation_monochromator graphite
_diffrn_radiation_source 'fine-focus sealed tube'
_diffrn_radiation_type MoK\a
_diffrn_radiation_wavelength 0.71073
_diffrn_reflns_av_R_equivalents 0.023
_diffrn_reflns_av_sigmaI/netI 0.022
_diffrn_reflns_limit_h_max 16
_diffrn_reflns_limit_h_min -14
_diffrn_reflns_limit_k_max 19
_diffrn_reflns_limit_k_min -19
_diffrn_reflns_limit_l_max 17
_diffrn_reflns_limit_l_min -17
_diffrn_reflns_number 11139
_diffrn_reflns_theta_full 27.5
_diffrn_reflns_theta_max 27.5
_diffrn_reflns_theta_min 3.1
_diffrn_standards_decay_% 0
_diffrn_standards_interval_count 0
_diffrn_standards_interval_time 0
_diffrn_standards_number 0
_exptl_absorpt_coefficient_mu 0.84
_exptl_absorpt_correction_T_max 0.863
_exptl_absorpt_correction_T_min 0.739
_exptl_absorpt_correction_type multi-scan
_exptl_absorpt_process_details '(ABSCOR; Higashi, 1995)'
_exptl_crystal_colour Green
_exptl_crystal_density_diffrn 1.364
_exptl_crystal_density_method 'not measured'
_exptl_crystal_description Prism
_exptl_crystal_F_000 1032
_exptl_crystal_size_max 0.38
_exptl_crystal_size_mid 0.25
_exptl_crystal_size_min 0.18
_refine_diff_density_max 0.31
_refine_diff_density_min -0.20
_refine_ls_abs_structure_details 'Friedel pairs were 2313.'
_refine_ls_abs_structure_Flack 0.020(10)
_refine_ls_extinction_method none
_refine_ls_goodness_of_fit_ref 1.06
_refine_ls_hydrogen_treatment mixed
_refine_ls_matrix_type full
_refine_ls_number_parameters 304
_refine_ls_number_reflns 4892
_refine_ls_number_restraints 3
_refine_ls_restrained_S_all 1.06
_refine_ls_R_factor_all 0.049
_refine_ls_R_factor_gt 0.038
_refine_ls_shift/su_max 0.000
_refine_ls_shift/su_mean <0.001
_refine_ls_structure_factor_coef Fsqd
_refine_ls_weighting_details 'calc w=1/[\s^2^(Fo^2^)+(0.0482P)^2^+0.1684P] where P=(Fo^2^+2Fc^2^)/3'
_refine_ls_weighting_scheme calc
_refine_ls_wR_factor_gt 0.083
_refine_ls_wR_factor_ref 0.087
_reflns_number_gt 4039
_reflns_number_total 4892
_reflns_threshold_expression I>2\s(I)
_cod_data_source_file cv6375.cif
_cod_data_source_block I
_cod_depositor_comments
;
The following automatic conversions were performed:
'_symmetry_cell_setting' value 'Monoclinic' changed to 'monoclinic'
according to '/home/saulius/struct/CIF-dictionaries/cif_core.dic'
dictionary named 'cif_core.dic' version 2.4.1 from
2010-06-29.

'_exptl_absorpt_correction_type' value 'Multi-scan' changed
to 'multi-scan' according to
'/home/saulius/struct/CIF-dictionaries/cif_core.dic' dictionary named
'cif_core.dic' version 2.4.1 from 2010-06-29.

Automatic conversion script
Id: cif_fix_enum 1527 2010-12-29 10:47:43Z saulius 

The following automatic conversions were performed:

'_symmetry_cell_setting' value 'Monoclinic' changed to 'monoclinic'
according to /home/saulius/struct/CIF-dictionaries/cif_core.dic
dictionary named 'cif_core.dic' version 2.4.1 from
2010-06-29.

'_exptl_absorpt_correction_type' value 'Multi-scan'
changed to 'multi-scan' according to
/home/saulius/struct/CIF-dictionaries/cif_core.dic dictionary named
'cif_core.dic' version 2.4.1 from 2010-06-29.

Automatic conversion script
Id: cif_fix_values 1715 2011-07-08 13:25:40Z adriana 
;
_cod_original_sg_symbol_H-M 'C c'
_cod_database_code 2204320
_cod_database_fobs_code 2204320

loop_
_symmetry_equiv_pos_as_xyz
'x, y, z'
'x, -y, z+1/2'
'x+1/2, y+1/2, z'
'x+1/2, -y+1/2, z+1/2'

loop_
_atom_site_label
_atom_site_fract_x
_atom_site_fract_y
_atom_site_fract_z
_atom_site_U_iso_or_equiv
_atom_site_adp_type
_atom_site_calc_flag
_atom_site_refinement_flags
_atom_site_occupancy
_atom_site_type_symbol
Ni1 0.62258(3) 0.18061(2) 0.48281(3) 0.06000(10) Uani d . 1 Ni
N1 0.5839(2) 0.0438(2) 0.4523(2) 0.0716(7) Uani d . 1 N
N2 0.5550(3) 0.1803(2) 0.3378(3) 0.0605(7) Uani d . 1 N
N3 0.5559(2) 0.2596(2) 0.2831(2) 0.0643(6) Uani d . 1 N
N4 0.4661(2) 0.2048(2) 0.5312(2) 0.0654(6) Uani d . 1 N
N5 0.7831(2) 0.1655(2) 0.4464(2) 0.0644(7) Uani d . 1 N
O1 0.6336(2) 0.31740(10) 0.4412(2) 0.0658(5) Uani d . 1 O
O2 0.6055(2) -0.0292(2) 0.5168(2) 0.0871(7) Uani d D 1 O
O3 0.6904(2) 0.1899(2) 0.6306(2) 0.0745(8) Uani d . 1 O
O4 0.7069(3) 0.0449(2) 0.6764(2) 0.1043(8) Uani d . 1 O
C1 0.4915(4) -0.0656(2) 0.3296(3) 0.0950(10) Uani d . 1 C
C2 0.5306(3) 0.0269(2) 0.3627(2) 0.0683(7) Uani d . 1 C
C3 0.5141(3) 0.1066(2) 0.2961(2) 0.0652(8) Uani d . 1 C
C4 0.4571(3) 0.1011(3) 0.1890(2) 0.0870(10) Uani d . 1 C
C5 0.6018(2) 0.3241(2) 0.3449(2) 0.0610(7) Uani d . 1 C
C6 0.6176(3) 0.4124(2) 0.2952(2) 0.0634(7) Uani d . 1 C
C7 0.5670(3) 0.4308(2) 0.1956(3) 0.0790(10) Uani d . 1 C
C8 0.5880(4) 0.5109(3) 0.1493(3) 0.0910(10) Uani d . 1 C
C9 0.6577(4) 0.5739(3) 0.2006(4) 0.0970(10) Uani d . 1 C
C10 0.7073(4) 0.5570(3) 0.2978(4) 0.0940(10) Uani d . 1 C
C11 0.6871(3) 0.4773(2) 0.3466(3) 0.0754(9) Uani d . 1 C
C12 0.4335(3) 0.2880(3) 0.5449(4) 0.0970(10) Uani d . 1 C
C13 0.3403(4) 0.3088(3) 0.5856(4) 0.113(2) Uani d . 1 C
C14 0.2774(3) 0.2398(3) 0.6119(3) 0.0960(10) Uani d . 1 C
C15 0.3080(4) 0.1552(4) 0.5951(4) 0.113(2) Uani d . 1 C
C16 0.4025(3) 0.1393(3) 0.5551(3) 0.0990(10) Uani d . 1 C
C17 0.8585(3) 0.2223(3) 0.4894(3) 0.0782(8) Uani d . 1 C
C18 0.9647(3) 0.2231(3) 0.4710(3) 0.0900(10) Uani d . 1 C
C19 0.9938(4) 0.1645(3) 0.4051(4) 0.1080(10) Uani d . 1 C
C20 0.9175(4) 0.1054(3) 0.3565(4) 0.117(2) Uani d . 1 C
C21 0.8116(3) 0.1067(3) 0.3794(3) 0.0855(9) Uani d . 1 C
C22 0.7795(4) 0.1580(3) 0.7968(3) 0.1040(10) Uani d . 1 C
C23 0.7206(3) 0.1276(3) 0.6926(3) 0.0759(9) Uani d . 1 C
H1A 0.4811 -0.1007 0.3879 0.143 Uiso calc R 1 H
H1B 0.5448 -0.0946 0.2954 0.143 Uiso calc R 1 H
H1C 0.4234 -0.0610 0.2841 0.143 Uiso calc R 1 H
H4A 0.4206 0.1573 0.1703 0.131 Uiso calc R 1 H
H4B 0.4043 0.0529 0.1830 0.131 Uiso calc R 1 H
H4C 0.5096 0.0893 0.1448 0.131 Uiso calc R 1 H
H7 0.5192 0.3888 0.1607 0.094 Uiso calc R 1 H
H8 0.5548 0.5224 0.0830 0.109 Uiso calc R 1 H
H9 0.6711 0.6280 0.1691 0.116 Uiso calc R 1 H
H10 0.7551 0.5995 0.3317 0.113 Uiso calc R 1 H
H11 0.7198 0.4671 0.4133 0.091 Uiso calc R 1 H
H12 0.4754 0.3356 0.5262 0.117 Uiso calc R 1 H
H13 0.3210 0.3687 0.5947 0.135 Uiso calc R 1 H
H14 0.2151 0.2513 0.6408 0.115 Uiso calc R 1 H
H15 0.2654 0.1068 0.6105 0.136 Uiso calc R 1 H
H16 0.4221 0.0797 0.5444 0.118 Uiso calc R 1 H
H17 0.8387 0.2644 0.5350 0.094 Uiso calc R 1 H
H18 1.0151 0.2641 0.5043 0.107 Uiso calc R 1 H
H19 1.0654 0.1634 0.3919 0.129 Uiso calc R 1 H
H20 0.9363 0.0648 0.3087 0.140 Uiso calc R 1 H
H21 0.7600 0.0660 0.3475 0.103 Uiso calc R 1 H
H22A 0.8177 0.1075 0.8312 0.155 Uiso calc R 1 H
H22B 0.7269 0.1805 0.8364 0.155 Uiso calc R 1 H
H22C 0.8308 0.2050 0.7882 0.155 Uiso calc R 1 H
H24 0.643(4) -0.005(3) 0.570(2) 0.131 Uiso d D 1 H

loop_
_atom_site_aniso_label
_atom_site_aniso_U_11
_atom_site_aniso_U_22
_atom_site_aniso_U_33
_atom_site_aniso_U_12
_atom_site_aniso_U_13
_atom_site_aniso_U_23
Ni1 0.0604(2) 0.0583(2) 0.0646(2) 0.0071(2) 0.02020(10) 0.0065(2)
N1 0.075(2) 0.0580(10) 0.089(2) 0.0070(10) 0.0330(10) 0.0150(10)
N2 0.059(2) 0.058(2) 0.068(2) 0.0030(10) 0.0200(10) 0.0030(10)
N3 0.066(2) 0.0640(10) 0.0670(10) 0.0100(10) 0.0210(10) 0.0080(10)
N4 0.055(2) 0.074(2) 0.070(2) 0.0060(10) 0.0170(10) 0.0050(10)
N5 0.064(2) 0.0620(10) 0.070(2) 0.0080(10) 0.0220(10) 0.0030(10)
O1 0.0730(10) 0.0610(10) 0.0670(10) 0.0068(9) 0.0220(10) 0.0046(8)
O2 0.101(2) 0.0650(10) 0.099(2) 0.0060(10) 0.0280(10) 0.0230(10)
O3 0.071(2) 0.086(2) 0.069(2) 0.0130(10) 0.0190(10) 0.00890(10)
O4 0.123(2) 0.089(2) 0.094(2) 0.003(2) -0.003(2) 0.0280(10)
C1 0.104(3) 0.072(2) 0.112(3) -0.013(2) 0.026(2) -0.004(2)
C2 0.069(2) 0.067(2) 0.074(2) -0.0030(10) 0.027(2) -0.0010(10)
C3 0.058(2) 0.070(2) 0.073(2) 0.0010(10) 0.0260(10) -0.002(2)
C4 0.091(3) 0.096(2) 0.075(2) -0.004(2) 0.013(2) -0.004(2)
C5 0.058(2) 0.063(2) 0.067(2) 0.0150(10) 0.0240(10) 0.0090(10)
C6 0.064(2) 0.061(2) 0.071(2) 0.0110(10) 0.0280(10) 0.0070(10)
C7 0.088(2) 0.067(2) 0.086(2) 0.018(2) 0.030(2) 0.011(2)
C8 0.107(3) 0.083(2) 0.086(2) 0.018(2) 0.028(2) 0.025(2)
C9 0.102(3) 0.075(2) 0.123(4) 0.020(2) 0.051(3) 0.039(2)
C10 0.085(3) 0.072(2) 0.133(3) -0.006(2) 0.042(2) 0.011(2)
C11 0.066(2) 0.071(2) 0.093(2) 0.006(2) 0.028(2) 0.011(2)
C12 0.078(3) 0.089(2) 0.135(3) -0.007(2) 0.046(2) -0.026(2)
C13 0.089(3) 0.104(3) 0.156(4) 0.010(2) 0.053(3) -0.033(3)
C14 0.067(2) 0.139(4) 0.085(2) 0.014(2) 0.027(2) 0.002(2)
C15 0.088(3) 0.114(3) 0.153(5) 0.006(3) 0.064(3) 0.028(3)
C16 0.090(3) 0.086(2) 0.132(3) 0.015(2) 0.055(3) 0.026(2)
C17 0.069(2) 0.089(2) 0.079(2) 0.004(2) 0.018(2) -0.007(2)
C18 0.057(2) 0.107(3) 0.106(2) 0.002(2) 0.016(2) 0.004(2)
C19 0.066(3) 0.131(4) 0.133(4) 0.005(2) 0.038(2) -0.013(3)
C20 0.105(3) 0.120(4) 0.140(4) 0.016(3) 0.062(3) -0.034(3)
C21 0.081(2) 0.080(2) 0.103(2) 0.008(2) 0.035(2) -0.013(2)
C22 0.097(3) 0.120(3) 0.087(2) -0.021(2) -0.005(2) 0.028(2)
C23 0.065(2) 0.088(2) 0.077(2) 0.004(2) 0.018(2) 0.019(2)

loop_
_atom_type_symbol
_atom_type_description
_atom_type_scat_dispersion_real
_atom_type_scat_dispersion_imag
_atom_type_scat_source
C C 0.0033 0.0016 'International Tables Vol C Tables 4.2.6.8 and 6.1.1.4'
H H 0.0000 0.0000 'International Tables Vol C Tables 4.2.6.8 and 6.1.1.4'
N N 0.0061 0.0033 'International Tables Vol C Tables 4.2.6.8 and 6.1.1.4'
O O 0.0106 0.0060 'International Tables Vol C Tables 4.2.6.8 and 6.1.1.4'
Ni Ni 0.3393 1.1124 'International Tables Vol C Tables 4.2.6.8 and 6.1.1.4'

loop_
_geom_angle_atom_site_label_1
_geom_angle_atom_site_label_2
_geom_angle_atom_site_label_3
_geom_angle
_geom_angle_publ_flag
N1 Ni1 N4 91.70(10) yes
N1 Ni1 N5 92.70(10) yes
N1 Ni1 O1 153.40(10) yes
N2 Ni1 N1 76.20(10) yes
N2 Ni1 N4 91.80(10) yes
N2 Ni1 N5 92.50(10) yes
N2 Ni1 O1 77.28(9) yes
N2 Ni1 O3 176.21(9) yes
N5 Ni1 N4 174.50(10) yes
O1 Ni1 N4 91.04(9) yes
O1 Ni1 N5 86.51(9) yes
O3 Ni1 N1 107.50(10) yes
O3 Ni1 N4 87.20(10) yes
O3 Ni1 N5 88.30(10) yes
O3 Ni1 O1 99.06(9) yes
N1 O2 H24 103(4) no
N1 C2 C1 122.9(3) no
N1 C2 C3 113.9(3) no
N2 C3 C2 114.1(3) no
N2 C3 C4 123.6(3) no
N3 N2 Ni1 118.4(2) no
N3 C5 C6 115.3(3) no
N4 C12 C13 123.7(4) no
N4 C12 H12 118.2 no
N4 C16 C15 122.9(4) no
N4 C16 H16 118.6 no
N5 C17 C18 124.1(3) no
N5 C17 H17 118.0 no
N5 C21 C20 120.9(4) no
N5 C21 H21 119.5 no
O1 C5 N3 126.7(2) no
O1 C5 C6 118.0(3) no
O2 N1 Ni1 127.9(2) no
O3 C23 C22 115.6(4) no
O4 C23 O3 125.9(4) no
O4 C23 C22 118.4(3) no
C2 N1 Ni1 115.5(2) no
C2 N1 O2 116.5(3) no
C2 C1 H1A 109.5 no
C2 C1 H1B 109.5 no
C2 C1 H1C 109.5 no
C2 C3 C4 122.2(3) no
C3 N2 Ni1 119.9(2) no
C3 N2 N3 121.6(3) no
C3 C2 C1 123.2(3) no
C3 C4 H4A 109.5 no
C3 C4 H4B 109.5 no
C3 C4 H4C 109.5 no
C5 N3 N2 108.7(2) no
C5 O1 Ni1 108.3(2) no
C6 C7 H7 119.9 no
C6 C11 H11 120.1 no
C7 C6 C5 121.3(3) no
C7 C8 H8 119.8 no
C8 C7 C6 120.2(4) no
C8 C7 H7 119.9 no
C8 C9 H9 120.0 no
C9 C8 C7 120.4(4) no
C9 C8 H8 119.8 no
C9 C10 C11 120.8(4) no
C9 C10 H10 119.6 no
C10 C9 C8 120.0(3) no
C10 C9 H9 120.0 no
C10 C11 C6 119.7(4) no
C10 C11 H11 120.1 no
C11 C6 C5 119.8(3) no
C11 C6 C7 118.8(3) no
C11 C10 H10 119.6 no
C12 N4 Ni1 120.3(2) no
C12 N4 C16 116.4(3) no
C12 C13 H13 120.6 no
C13 C12 H12 118.2 no
C13 C14 H14 121.0 no
C14 C13 C12 118.8(4) no
C14 C13 H13 120.6 no
C14 C15 C16 120.3(5) no
C14 C15 H15 119.9 no
C15 C14 C13 117.9(4) no
C15 C14 H14 121.0 no
C15 C16 H16 118.6 no
C16 N4 Ni1 123.2(3) no
C16 C15 H15 119.9 no
C17 N5 Ni1 117.2(2) no
C17 N5 C21 117.5(3) no
C17 C18 H18 120.6 no
C18 C17 H17 118.0 no
C18 C19 C20 119.4(4) no
C18 C19 H19 120.3 no
C19 C18 C17 118.7(4) no
C19 C18 H18 120.6 no
C19 C20 C21 119.3(4) no
C19 C20 H20 120.4 no
C20 C19 H19 120.3 no
C20 C21 H21 119.5 no
C21 N5 Ni1 125.2(3) no
C21 C20 H20 120.4 no
C23 O3 Ni1 128.9(3) no
C23 C22 H22A 109.5 no
C23 C22 H22B 109.5 no
C23 C22 H22C 109.5 no
H1A C1 H1B 109.5 no
H1A C1 H1C 109.5 no
H1B C1 H1C 109.5 no
H4A C4 H4B 109.5 no
H4A C4 H4C 109.5 no
H4B C4 H4C 109.5 no
H22A C22 H22B 109.5 no
H22A C22 H22C 109.5 no
H22B C22 H22C 109.5 no

loop_
_geom_bond_atom_site_label_1
_geom_bond_atom_site_label_2
_geom_bond_distance
_geom_bond_publ_flag
Ni1 N1 2.102(2) yes
Ni1 N2 1.982(3) yes
Ni1 N5 2.130(3) yes
Ni1 N4 2.165(3) yes
Ni1 O1 2.106(2) yes
Ni1 O3 2.020(3) yes
N2 N3 1.380(3) yes
C2 C3 1.469(4) yes
N1 C2 1.294(4) yes
N2 C3 1.288(4) yes
N3 C5 1.328(4) yes
O1 C5 1.286(4) yes
N4 C12 1.315(5) no
N4 C16 1.319(5) no
N5 C17 1.317(5) no
N5 C21 1.332(4) no
O2 N1 1.378(3) no
O2 H24 0.86(4) no
O3 C23 1.254(4) no
O4 C23 1.246(5) no
C1 C2 1.493(5) no
C1 H1A 0.9600 no
C1 H1B 0.9600 no
C1 H1C 0.9600 no
C3 C4 1.492(5) no
C4 H4A 0.9600 no
C4 H4B 0.9600 no
C4 H4C 0.9600 no
C5 C6 1.489(4) no
C6 C7 1.402(5) no
C6 C11 1.393(5) no
C7 C8 1.378(5) no
C7 H7 0.9300 no
C8 C9 1.375(7) no
C8 H8 0.9300 no
C9 C10 1.367(6) no
C9 H9 0.9300 no
C10 C11 1.387(5) no
C10 H10 0.9300 no
C11 H11 0.9300 no
C12 C13 1.384(5) no
C12 H12 0.9300 no
C13 C14 1.361(6) no
C13 H13 0.9300 no
C14 C15 1.335(7) no
C14 H14 0.9300 no
C15 C16 1.381(5) no
C15 H15 0.9300 no
C16 H16 0.9300 no
C17 C18 1.374(5) no
C17 H17 0.9300 no
C18 C19 1.323(6) no
C18 H18 0.9300 no
C19 C20 1.373(7) no
C19 H19 0.9300 no
C20 C21 1.392(6) no
C20 H20 0.9300 no
C21 H21 0.9300 no
C22 C23 1.531(6) no
C22 H22A 0.9600 no
C22 H22B 0.9600 no
C22 H22C 0.9600 no

loop_
_geom_hbond_atom_site_label_D
_geom_hbond_atom_site_label_H
_geom_hbond_atom_site_label_A
_geom_hbond_distance_DH
_geom_hbond_distance_HA
_geom_hbond_distance_DA
_geom_hbond_angle_DHA
_geom_hbond_publ_flag
O2 H24 O4 0.86(4) 1.68(3) 2.541(4) 176(5) yes

loop_
_geom_torsion_atom_site_label_1
_geom_torsion_atom_site_label_2
_geom_torsion_atom_site_label_3
_geom_torsion_atom_site_label_4
_geom_torsion
_geom_torsion_publ_flag
Ni1 N1 C2 C1 -176.9(3) no
Ni1 N1 C2 C3 4.3(3) no
Ni1 N2 N3 C5 -2.2(3) no
Ni1 N2 C3 C2 -4.3(4) no
Ni1 N2 C3 C4 177.0(2) no
Ni1 N4 C12 C13 -173.1(4) no
Ni1 N4 C16 C15 173.6(4) no
Ni1 N5 C17 C18 -177.8(3) no
Ni1 N5 C21 C20 176.3(3) no
Ni1 O1 C5 N3 8.4(3) no
Ni1 O1 C5 C6 -171.3(2) no
Ni1 O3 C23 O4 -5.8(6) no
Ni1 O3 C23 C22 174.2(3) no
N1 Ni1 N2 N3 -173.2(3) no
N1 Ni1 N2 C3 5.0(2) no
N1 Ni1 N4 C12 -168.2(3) no
N1 Ni1 N4 C16 16.5(3) no
N1 Ni1 N5 C17 -154.1(3) no
N1 Ni1 N5 C21 30.0(3) no
N1 Ni1 O1 C5 -2.2(3) no
N1 Ni1 O3 C23 9.7(4) no
N1 C2 C3 N2 -0.2(4) no
N1 C2 C3 C4 178.4(3) no
N2 Ni1 N1 O2 177.1(3) no
N2 Ni1 N1 C2 -5.0(2) no
N2 Ni1 N4 C12 -92.0(3) no
N2 Ni1 N4 C16 92.7(3) no
N2 Ni1 N5 C17 129.7(3) no
N2 Ni1 N5 C21 -46.3(3) no
N2 Ni1 O1 C5 -6.42(18) no
N2 N3 C5 O1 -4.7(4) no
N2 N3 C5 C6 175.0(2) no
N3 N2 C3 C2 173.8(3) no
N3 N2 C3 C4 -4.8(5) no
N3 C5 C6 C7 12.6(4) no
N3 C5 C6 C11 -164.9(3) no
N4 Ni1 N1 C2 86.5(2) no
N4 Ni1 N1 O2 -91.5(2) no
N4 Ni1 N2 N3 95.5(2) no
N4 Ni1 N2 C3 -86.3(3) no
N4 Ni1 O1 C5 -98.0(2) no
N4 Ni1 O3 C23 100.6(3) no
N4 C12 C13 C14 -0.9(8) no
N5 Ni1 N1 O2 85.2(2) no
N5 Ni1 N1 C2 -96.9(2) no
N5 Ni1 N2 N3 -81.0(2) no
N5 Ni1 N2 C3 97.2(3) no
N5 Ni1 O1 C5 86.9(2) no
N5 Ni1 O3 C23 -82.6(3) no
N5 C17 C18 C19 1.0(6) no
O1 Ni1 N1 O2 172.9(2) no
O1 Ni1 N1 C2 -9.2(3) no
O1 Ni1 N2 N3 4.9(2) no
O1 Ni1 N2 C3 -176.9(3) no
O1 Ni1 N4 C12 -14.7(3) no
O1 Ni1 N4 C16 170.0(3) no
O1 Ni1 N5 C17 52.6(3) no
O1 Ni1 N5 C21 -123.4(3) no
O1 Ni1 O3 C23 -168.8(3) no
O1 C5 C6 C7 -167.6(3) no
O1 C5 C6 C11 14.9(4) no
O2 N1 C2 C1 1.3(4) no
O2 N1 C2 C3 -177.6(2) no
O3 Ni1 N1 C2 174.1(2) no
O3 Ni1 N1 O2 -3.8(3) no
O3 Ni1 N4 C12 84.4(3) no
O3 Ni1 N4 C16 -90.9(3) no
O3 Ni1 N5 C17 -46.6(3) no
O3 Ni1 N5 C21 137.4(3) no
O3 Ni1 O1 C5 174.6(2) no
C1 C2 C3 N2 -179.1(3) no
C1 C2 C3 C4 -0.4(5) no
C3 N2 N3 C5 179.6(3) no
C5 C6 C7 C8 -176.2(3) no
C5 C6 C11 C10 175.8(3) no
C6 C7 C8 C9 -0.6(6) no
C7 C6 C11 C10 -1.8(5) no
C7 C8 C9 C10 0.4(6) no
C8 C9 C10 C11 -0.9(6) no
C9 C10 C11 C6 1.6(6) no
C11 C6 C7 C8 1.3(5) no
C12 N4 C16 C15 -1.9(7) no
C12 C13 C14 C15 -1.4(7) no
C13 C14 C15 C16 1.9(7) no
C14 C15 C16 N4 -0.3(8) no
C16 N4 C12 C13 2.5(7) no
C17 N5 C21 C20 0.4(6) no
C17 C18 C19 C20 0.6(8) no
C18 C19 C20 C21 -1.7(8) no
C19 C20 C21 N5 1.2(7) no
C21 N5 C17 C18 -1.5(5) no
